data_7230193
loop_
_publ_author_name
'Zakharov, Boris A.'
'Michalchuk, Adam A. L.'
'Morrison, Carole A.'
'Boldyreva, Elena V.'

_publ_section_title
;
 Anisotropic lattice softening near the structural phase transition in the
 thermosalient crystal 1,2,4,5-tetrabromobenzene.
;
_journal_issue 13
_journal_name_full 'Physical chemistry chemical physics : PCCP'
_journal_page_first 8523
_journal_page_last 8532
_journal_paper_doi 10.1039/c7cp08609a
_journal_volume 20
_journal_year 2018
_chemical_formula_moiety 'C6 H2 Br4'
_chemical_formula_sum 'C6 H2 Br4'
_chemical_formula_weight 393.72
_chemical_name_common 1,2,4,5-tetrabromobenzene
_chemical_name_systematic 1,2,4,5-tetrabromobenzene
_space_group_crystal_system monoclinic
_space_group_IT_number 14
_space_group_name_Hall '-P 2yn'
_space_group_name_H-M_alt 'P 1 21/n 1'
_symmetry_space_group_name_Hall '-P 2yn'
_symmetry_space_group_name_H-M 'P 1 21/n 1'
_atom_sites_solution_hydrogens geom
_audit_creation_method SHELXL-2017/1
_audit_update_record
;
2017-10-10 deposited with the CCDC.
2018-02-26 downloaded from the CCDC.
;
_cell_angle_alpha 90
_cell_angle_beta 100.175(5)
_cell_angle_gamma 90
_cell_formula_units_Z 2
_cell_length_a 4.0172(2)
_cell_length_b 10.6917(4)
_cell_length_c 10.2615(4)
_cell_measurement_reflns_used 1634
_cell_measurement_temperature 293(2)
_cell_measurement_theta_max 28.2360
_cell_measurement_theta_min 4.0290
_cell_volume 433.81(3)
_computing_cell_refinement 'CrysAlisPro 1.171.39.23a (Rigaku Oxford Diffraction, 2015)'
_computing_data_collection 'X-AREA (Stoe & Cie, 2013)'
_computing_data_reduction 'CrysAlisPro 1.171.39.23a (Rigaku Oxford Diffraction, 2015)'
_computing_molecular_graphics 'Mercury (Macrae et al., 2006)'
_computing_structure_refinement 'SHELXL-2017/1 (Sheldrick, 2017)'
_computing_structure_solution 'SHELXT (Sheldrick, 2015)'
_diffrn_ambient_temperature 293(2)
_diffrn_detector_area_resol_mean 6.67
_diffrn_measured_fraction_theta_full 1.000
_diffrn_measured_fraction_theta_max 1.000
_diffrn_measurement_device_type 'STOE IPDS II'
_diffrn_measurement_method \w-scan
_diffrn_radiation_type MoK\a
_diffrn_radiation_wavelength 0.71073
_diffrn_reflns_av_R_equivalents 0.0306
_diffrn_reflns_av_unetI/netI 0.0232
_diffrn_reflns_Laue_measured_fraction_full 1.000
_diffrn_reflns_Laue_measured_fraction_max 1.000
_diffrn_reflns_limit_h_max 4
_diffrn_reflns_limit_h_min -5
_diffrn_reflns_limit_k_max 13
_diffrn_reflns_limit_k_min -12
_diffrn_reflns_limit_l_max 12
_diffrn_reflns_limit_l_min -12
_diffrn_reflns_number 2971
_diffrn_reflns_point_group_measured_fraction_full 1.000
_diffrn_reflns_point_group_measured_fraction_max 1.000
_diffrn_reflns_theta_full 25.242
_diffrn_reflns_theta_max 26.370
_diffrn_reflns_theta_min 2.774
_diffrn_source 'fine-focus sealed X-ray tube'
_exptl_absorpt_coefficient_mu 18.474
_exptl_absorpt_correction_T_max 0.551
_exptl_absorpt_correction_T_min 0.049
_exptl_absorpt_correction_type gaussian
_exptl_absorpt_process_details
;
CrysAlisPro 1.171.39.23a (Rigaku Oxford Diffraction, 2015)
Numerical absorption correction based on gaussian integration over
            a multifaceted crystal model
Empirical absorption correction using spherical harmonics,
 implemented in SCALE3 ABSPACK scaling algorithm.
;
_exptl_crystal_colour colourless
_exptl_crystal_density_diffrn 3.014
_exptl_crystal_description prism
_exptl_crystal_F_000 356
_exptl_crystal_size_max 0.720
_exptl_crystal_size_mid 0.110
_exptl_crystal_size_min 0.030
_refine_diff_density_max 0.496
_refine_diff_density_min -0.563
_refine_diff_density_rms 0.133
_refine_ls_extinction_coef 0.020(2)
_refine_ls_extinction_expression Fc^*^=kFc[1+0.001xFc^2^\l^3^/sin(2\q)]^-1/4^
_refine_ls_extinction_method 'SHELXL-2017/1 (Sheldrick 2017)'
_refine_ls_goodness_of_fit_ref 1.035
_refine_ls_hydrogen_treatment constr
_refine_ls_matrix_type full
_refine_ls_number_parameters 47
_refine_ls_number_reflns 882
_refine_ls_number_restraints 0
_refine_ls_restrained_S_all 1.035
_refine_ls_R_factor_all 0.0351
_refine_ls_R_factor_gt 0.0296
_refine_ls_shift/su_max 0.001
_refine_ls_shift/su_mean 0.000
_refine_ls_structure_factor_coef Fsqd
_refine_ls_weighting_details 'w=1/[\s^2^(Fo^2^)+(0.0518P)^2^] where P=(Fo^2^+2Fc^2^)/3'
_refine_ls_weighting_scheme calc
_refine_ls_wR_factor_gt 0.0764
_refine_ls_wR_factor_ref 0.0790
_reflns_Friedel_coverage 0.000
_reflns_number_gt 757
_reflns_number_total 882
_reflns_threshold_expression 'I > 2\s(I)'
_cod_data_source_file c7cp08609a2.cif
_cod_data_source_block TBB_293K
_cod_depositor_comments 'Adding full bibliography for 7230191--7230198.cif.'
_cod_database_code 7230193
_shelx_shelxl_version_number 2017/1
_shelx_space_group_comment
;
The symmetry employed for this shelxl refinement is uniquely defined
by the following loop, which should always be used as a source of
symmetry information in preference to the above space-group names.
They are only intended as comments.
;
_shelx_estimated_absorpt_t_min 0.026
_shelx_estimated_absorpt_t_max 0.607

loop_
_space_group_symop_operation_xyz
'x, y, z'
'-x+1/2, y+1/2, -z+1/2'
'-x, -y, -z'
'x-1/2, -y-1/2, z-1/2'

loop_
_atom_site_label
_atom_site_type_symbol
_atom_site_fract_x
_atom_site_fract_y
_atom_site_fract_z
_atom_site_U_iso_or_equiv
_atom_site_adp_type
_atom_site_occupancy
_atom_site_site_symmetry_order
_atom_site_calc_flag
_atom_site_refinement_flags_posn
_atom_site_refinement_flags_adp
Br1 Br 0.61524(13) 0.79284(4) 0.58923(5) 0.0488(2) Uani 1 1 d . .
Br2 Br 0.37153(12) 0.57883(4) 0.79519(4) 0.0453(2) Uani 1 1 d . .
C1 C 0.5464(10) 0.6238(4) 0.5397(4) 0.0334(8) Uani 1 1 d . .
C2 C 0.4469(10) 0.5353(4) 0.6247(4) 0.0326(8) Uani 1 1 d . .
C3 C 0.3993(10) 0.4120(3) 0.5852(4) 0.0344(9) Uani 1 1 d . .
H3 H 0.331245 0.353243 0.641950 0.041 Uiso 1 1 calc R U

loop_
_atom_site_aniso_label
_atom_site_aniso_U_11
_atom_site_aniso_U_22
_atom_site_aniso_U_33
_atom_site_aniso_U_23
_atom_site_aniso_U_13
_atom_site_aniso_U_12
Br1 0.0698(4) 0.0326(3) 0.0442(3) -0.00464(18) 0.0103(2) -0.0055(2)
Br2 0.0604(4) 0.0432(3) 0.0351(3) -0.00231(17) 0.0159(2) 0.0039(2)
C1 0.0328(19) 0.032(2) 0.035(2) -0.0010(16) 0.0060(16) -0.0002(16)
C2 0.0310(19) 0.036(2) 0.031(2) -0.0047(17) 0.0058(16) 0.0037(16)
C3 0.036(2) 0.033(2) 0.033(2) 0.0038(16) 0.0040(16) -0.0006(17)

loop_
_atom_type_symbol
_atom_type_description
_atom_type_scat_dispersion_real
_atom_type_scat_dispersion_imag
_atom_type_scat_source
Br Br -0.2901 2.4595 'International Tables Vol C Tables 4.2.6.8 and 6.1.1.4'
C C 0.0033 0.0016 'International Tables Vol C Tables 4.2.6.8 and 6.1.1.4'
H H 0.0000 0.0000 'International Tables Vol C Tables 4.2.6.8 and 6.1.1.4'

loop_
_geom_angle_atom_site_label_1
_geom_angle_atom_site_label_2
_geom_angle_atom_site_label_3
_geom_angle
_geom_angle_site_symmetry_1
_geom_angle_site_symmetry_3
C3 C1 C2 120.0(4) 3_666 .
C3 C1 Br1 118.2(3) 3_666 .
C2 C1 Br1 121.8(3) . .
C3 C2 C1 120.2(4) . .
C3 C2 Br2 118.1(3) . .
C1 C2 Br2 121.7(3) . .
C2 C3 C1 119.8(4) . 3_666
C2 C3 H3 120.1 . .
C1 C3 H3 120.1 3_666 .

loop_
_geom_bond_atom_site_label_1
_geom_bond_atom_site_label_2
_geom_bond_distance
_geom_bond_site_symmetry_2
Br1 C1 1.885(4) .
Br2 C2 1.885(4) .
C1 C3 1.391(6) 3_666
C1 C2 1.393(6) .
C2 C3 1.382(5) .
C3 H3 0.9300 .

loop_
_geom_torsion_atom_site_label_1
_geom_torsion_atom_site_label_2
_geom_torsion_atom_site_label_3
_geom_torsion_atom_site_label_4
_geom_torsion
_geom_torsion_site_symmetry_1
_geom_torsion_site_symmetry_4
C3 C1 C2 C3 -0.5(7) 3_666 .
Br1 C1 C2 C3 -179.9(3) . .
C3 C1 C2 Br2 179.8(3) 3_666 .
Br1 C1 C2 Br2 0.4(5) . .
C1 C2 C3 C1 0.5(7) . 3_666
Br2 C2 C3 C1 -179.8(3) . 3_666
